data_7242779
loop_
_publ_author_name
'Karnoukhova, Valentina A.'
'Baranov, Vladimir V.'
'Vologzhanina, Anna V.'
'Kravchenko, Angelina N.'
'Fedyanin, Ivan V.'

_publ_section_title
;
 Self-organization of 1,6-dialkyl-3a,6a-diphenylglycolurils in the
 crystalline state
;
_journal_issue 24
_journal_name_full CrystEngComm
_journal_page_first 4312
_journal_page_last 4319
_journal_paper_doi 10.1039/D1CE00434D
_journal_volume 23
_journal_year 2021
_chemical_formula_moiety 'C20 H22 N4 O2'
_chemical_formula_sum 'C20 H22 N4 O2'
_chemical_formula_weight 350.41
_space_group_crystal_system monoclinic
_space_group_IT_number 14
_space_group_name_Hall '-P 2ybc'
_space_group_name_H-M_alt 'P 1 21/c 1'
_atom_sites_solution_hydrogens mixed
_atom_sites_solution_primary dual
_audit_creation_method SHELXL-2016/6
_audit_update_record
;
2021-03-24 deposited with the CCDC.	2021-05-07 downloaded from the CCDC.
;
_cell_angle_alpha 90
_cell_angle_beta 99.814(2)
_cell_angle_gamma 90
_cell_formula_units_Z 8
_cell_length_a 12.3392(12)
_cell_length_b 8.4864(8)
_cell_length_c 34.065(3)
_cell_measurement_reflns_used 897
_cell_measurement_temperature 120(2)
_cell_measurement_theta_max 25
_cell_measurement_theta_min 3
_cell_volume 3514.9(6)
_computing_cell_refinement 'Bruker SAINT'
_computing_data_collection 'Bruker APEX2'
_computing_data_reduction 'Bruker SAINT'
_computing_molecular_graphics 'SHELXTL (Sheldrick, 2008)'
_computing_publication_material 'SHELXTL (Sheldrick, 2008)'
_computing_structure_refinement 'SHELXL (Sheldrick, 2015b)'
_computing_structure_solution 'SHELXT (Sheldrick, 2015a)'
_diffrn_ambient_temperature 120(2)
_diffrn_detector_type 'Bruker APEX II CCD area detector'
_diffrn_measured_fraction_theta_full 1.000
_diffrn_measured_fraction_theta_max 1.000
_diffrn_measurement_device_type 'Bruker APEX DUO diffractometer'
_diffrn_measurement_method 'omega scans'
_diffrn_radiation_type MoK\a
_diffrn_radiation_wavelength 0.71073
_diffrn_reflns_av_R_equivalents 0.0917
_diffrn_reflns_av_unetI/netI 0.0776
_diffrn_reflns_Laue_measured_fraction_full 1.000
_diffrn_reflns_Laue_measured_fraction_max 1.000
_diffrn_reflns_limit_h_max 17
_diffrn_reflns_limit_h_min -17
_diffrn_reflns_limit_k_max 11
_diffrn_reflns_limit_k_min -11
_diffrn_reflns_limit_l_max 47
_diffrn_reflns_limit_l_min -47
_diffrn_reflns_number 45663
_diffrn_reflns_point_group_measured_fraction_full 1.000
_diffrn_reflns_point_group_measured_fraction_max 1.000
_diffrn_reflns_theta_full 25.242
_diffrn_reflns_theta_max 29.998
_diffrn_reflns_theta_min 1.893
_exptl_absorpt_coefficient_mu 0.088
_exptl_absorpt_correction_T_max 0.7461
_exptl_absorpt_correction_T_min 0.6699
_exptl_absorpt_correction_type multi-scan
_exptl_absorpt_process_details SADABS
_exptl_crystal_colour colorless
_exptl_crystal_density_diffrn 1.324
_exptl_crystal_description prism
_exptl_crystal_F_000 1488
_exptl_crystal_size_max 0.300
_exptl_crystal_size_mid 0.200
_exptl_crystal_size_min 0.180
_refine_diff_density_max 0.344
_refine_diff_density_min -0.270
_refine_diff_density_rms 0.058
_refine_ls_extinction_method none
_refine_ls_goodness_of_fit_ref 1.009
_refine_ls_hydrogen_treatment mixed
_refine_ls_matrix_type full
_refine_ls_number_parameters 489
_refine_ls_number_reflns 10234
_refine_ls_number_restraints 0
_refine_ls_restrained_S_all 1.009
_refine_ls_R_factor_all 0.1030
_refine_ls_R_factor_gt 0.0586
_refine_ls_shift/su_max 0.000
_refine_ls_shift/su_mean 0.000
_refine_ls_structure_factor_coef Fsqd
_refine_ls_weighting_details 'w=1/[\s^2^(Fo^2^)+(0.0491P)^2^+1.0473P] where P=(Fo^2^+2Fc^2^)/3'
_refine_ls_weighting_scheme calc
_refine_ls_wR_factor_gt 0.1199
_refine_ls_wR_factor_ref 0.1412
_reflns_Friedel_coverage 0.000
_reflns_number_gt 6428
_reflns_number_total 10234
_reflns_threshold_expression I>2\s(I)
_cod_data_source_file d1ce00434d4.cif
_cod_data_source_block 1b
_cod_depositor_comments 'Adding full bibliography for 7242772--7242787.cif.'
_cod_original_cell_volume 3515.0(6)
_cod_original_sg_symbol_H-M 'P 21/c'
_cod_database_code 7242779
_shelx_shelxl_version_number 2016/6
_shelx_space_group_comment
;
The symmetry employed for this shelxl refinement is uniquely defined
by the following loop, which should always be used as a source of
symmetry information in preference to the above space-group names.
They are only intended as comments.
;
_shelx_estimated_absorpt_t_min 0.974
_shelx_estimated_absorpt_t_max 0.984

loop_
_space_group_symop_operation_xyz
'x, y, z'
'-x, y+1/2, -z+1/2'
'-x, -y, -z'
'x, -y-1/2, z-1/2'

loop_
_atom_site_label
_atom_site_type_symbol
_atom_site_fract_x
_atom_site_fract_y
_atom_site_fract_z
_atom_site_U_iso_or_equiv
_atom_site_adp_type
_atom_site_occupancy
_atom_site_site_symmetry_order
_atom_site_calc_flag
_atom_site_refinement_flags_posn
_atom_site_refinement_flags_adp
_atom_site_refinement_flags_occupancy
_atom_site_disorder_assembly
_atom_site_disorder_group
O1 O 0.38417(10) -0.16437(16) 0.19469(4) 0.0199(3) Uani 1 1 d . . . . .
O2 O 0.56067(11) 0.40100(15) 0.15873(4) 0.0236(3) Uani 1 1 d . . . . .
N1 N 0.44141(12) -0.02678(18) 0.14375(4) 0.0167(3) Uani 1 1 d . . . . .
H1N H 0.3771(18) -0.041(2) 0.1271(6) 0.024(6) Uiso 1 1 d . . . . .
N2 N 0.56708(12) -0.10628(17) 0.19438(4) 0.0158(3) Uani 1 1 d . . . . .
N3 N 0.62817(12) 0.16221(17) 0.18453(4) 0.0159(3) Uani 1 1 d . . . . .
N4 N 0.55257(13) 0.17421(18) 0.12062(5) 0.0182(3) Uani 1 1 d . . . . .
H4N H 0.503(2) 0.211(3) 0.1019(8) 0.051(8) Uiso 1 1 d . . . . .
C1 C 0.54474(14) 0.0099(2) 0.13038(5) 0.0154(3) Uani 1 1 d . . . . .
C2 C 0.45700(14) -0.1046(2) 0.17896(5) 0.0164(3) Uani 1 1 d . . . . .
C3 C 0.62694(14) -0.0033(2) 0.17149(5) 0.0150(3) Uani 1 1 d . . . . .
C4 C 0.57817(14) 0.2596(2) 0.15529(5) 0.0178(4) Uani 1 1 d . . . . .
C5 C 0.56223(14) -0.0989(2) 0.09657(5) 0.0166(4) Uani 1 1 d . . . . .
C6 C 0.54336(15) -0.2596(2) 0.09970(5) 0.0200(4) Uani 1 1 d . . . . .
H6A H 0.525768 -0.301149 0.123729 0.024 Uiso 1 1 calc R U . . .
C7 C 0.55003(15) -0.3595(2) 0.06803(6) 0.0228(4) Uani 1 1 d . . . . .
H7A H 0.538033 -0.469297 0.070589 0.027 Uiso 1 1 calc R U . . .
C8 C 0.57409(16) -0.2999(2) 0.03268(6) 0.0250(4) Uani 1 1 d . . . . .
H8A H 0.576739 -0.368182 0.010754 0.030 Uiso 1 1 calc R U . . .
C9 C 0.59424(17) -0.1408(3) 0.02945(6) 0.0266(4) Uani 1 1 d . . . . .
H9A H 0.611694 -0.099758 0.005346 0.032 Uiso 1 1 calc R U . . .
C10 C 0.58907(16) -0.0406(2) 0.06133(6) 0.0229(4) Uani 1 1 d . . . . .
H10A H 0.603982 0.068517 0.059020 0.027 Uiso 1 1 calc R U . . .
C11 C 0.74099(14) -0.0627(2) 0.16867(5) 0.0167(4) Uani 1 1 d . . . . .
C12 C 0.77090(15) -0.2200(2) 0.17494(6) 0.0209(4) Uani 1 1 d . . . . .
H12A H 0.718567 -0.294189 0.181060 0.025 Uiso 1 1 calc R U . . .
C13 C 0.87653(16) -0.2691(2) 0.17231(6) 0.0255(4) Uani 1 1 d . . . . .
H13A H 0.896655 -0.376321 0.177202 0.031 Uiso 1 1 calc R U . . .
C14 C 0.95293(16) -0.1628(3) 0.16260(6) 0.0268(4) Uani 1 1 d . . . . .
H14A H 1.025772 -0.196246 0.161405 0.032 Uiso 1 1 calc R U . . .
C15 C 0.92268(16) -0.0087(2) 0.15471(6) 0.0252(4) Uani 1 1 d . . . . .
H15A H 0.973970 0.063738 0.147068 0.030 Uiso 1 1 calc R U . . .
C16 C 0.81742(15) 0.0415(2) 0.15787(6) 0.0204(4) Uani 1 1 d . . . . .
H16A H 0.797495 0.148522 0.152563 0.025 Uiso 1 1 calc R U . . .
C17 C 0.60473(15) -0.1616(2) 0.23535(5) 0.0185(4) Uani 1 1 d . . . . .
H17A H 0.565116 -0.102939 0.253658 0.022 Uiso 1 1 calc R U . . .
H17B H 0.684164 -0.138602 0.243059 0.022 Uiso 1 1 calc R U . . .
C18 C 0.58601(16) -0.3372(2) 0.24002(6) 0.0239(4) Uani 1 1 d . . . . .
H18A H 0.603619 -0.365780 0.268262 0.036 Uiso 1 1 calc R U . . .
H18B H 0.633487 -0.396451 0.224995 0.036 Uiso 1 1 calc R U . . .
H18C H 0.508860 -0.362473 0.229817 0.036 Uiso 1 1 calc R U . . .
C19 C 0.67160(16) 0.2219(2) 0.22434(5) 0.0215(4) Uani 1 1 d . . . . .
H19A H 0.676763 0.133128 0.243428 0.026 Uiso 1 1 calc R U . . .
H19B H 0.618611 0.298903 0.231968 0.026 Uiso 1 1 calc R U . . .
C20 C 0.78305(17) 0.3000(3) 0.22837(7) 0.0341(5) Uani 1 1 d . . . . .
H20A H 0.802037 0.347097 0.254910 0.051 Uiso 1 1 calc R U . . .
H20B H 0.780870 0.382282 0.208072 0.051 Uiso 1 1 calc R U . . .
H20C H 0.838506 0.221098 0.224723 0.051 Uiso 1 1 calc R U . . .
O1A O 0.38459(10) 0.31022(16) 0.06359(4) 0.0216(3) Uani 1 1 d . . . . .
O2A O 0.23038(11) 0.91266(15) 0.09973(4) 0.0233(3) Uani 1 1 d . . . . .
N1A N 0.33270(13) 0.45909(19) 0.11423(5) 0.0183(3) Uani 1 1 d . . . . .
H1NA H 0.394(2) 0.445(3) 0.1305(7) 0.034(6) Uiso 1 1 d . . . . .
N2A N 0.20722(12) 0.39772(18) 0.06173(4) 0.0177(3) Uani 1 1 d . . . . .
N3A N 0.17279(12) 0.67734(18) 0.07036(4) 0.0185(3) Uani 1 1 d . . . . .
N4A N 0.23247(13) 0.68061(18) 0.13575(5) 0.0193(3) Uani 1 1 d . . . . .
H4NA H 0.283(2) 0.723(3) 0.1583(8) 0.048(7) Uiso 1 1 d . . . . .
C1A C 0.23052(14) 0.5151(2) 0.12555(5) 0.0163(4) Uani 1 1 d . . . . .
C2A C 0.31576(15) 0.3825(2) 0.07882(5) 0.0179(4) Uani 1 1 d . . . . .
C3A C 0.15429(14) 0.5149(2) 0.08265(5) 0.0166(4) Uani 1 1 d . . . . .
C4A C 0.21434(14) 0.7703(2) 0.10169(5) 0.0182(4) Uani 1 1 d . . . . .
C5A C 0.19364(14) 0.4118(2) 0.15715(5) 0.0174(4) Uani 1 1 d . . . . .
C6A C 0.21647(15) 0.2516(2) 0.15819(6) 0.0212(4) Uani 1 1 d . . . . .
H6AA H 0.256522 0.207588 0.139365 0.025 Uiso 1 1 calc R U . . .
C7A C 0.18155(16) 0.1551(2) 0.18633(6) 0.0254(4) Uani 1 1 d . . . . .
H7AA H 0.197233 0.045421 0.186652 0.030 Uiso 1 1 calc R U . . .
C8A C 0.12397(17) 0.2183(3) 0.21390(6) 0.0275(4) Uani 1 1 d . . . . .
H8AA H 0.100099 0.152161 0.233262 0.033 Uiso 1 1 calc R U . . .
C9A C 0.10103(16) 0.3774(3) 0.21339(6) 0.0270(4) Uani 1 1 d . . . . .
H9AA H 0.061331 0.420686 0.232395 0.032 Uiso 1 1 calc R U . . .
C10A C 0.13582(15) 0.4745(2) 0.18514(6) 0.0229(4) Uani 1 1 d . . . . .
H10B H 0.120042 0.584048 0.184954 0.027 Uiso 1 1 calc R U . . .
C11A C 0.03347(14) 0.4818(2) 0.08206(5) 0.0182(4) Uani 1 1 d . . . . .
C12A C -0.00354(15) 0.3275(2) 0.08422(5) 0.0218(4) Uani 1 1 d . . . . .
H12B H 0.046800 0.242318 0.085251 0.026 Uiso 1 1 calc R U . . .
C13A C -0.11360(17) 0.2982(3) 0.08486(6) 0.0273(5) Uani 1 1 d . . . . .
H13B H -0.138601 0.192612 0.085875 0.033 Uiso 1 1 calc R U . . .
C14A C -0.18736(17) 0.4211(3) 0.08403(6) 0.0302(5) Uani 1 1 d . . . . .
H14B H -0.262691 0.400248 0.084660 0.036 Uiso 1 1 calc R U . . .
C15A C -0.15117(16) 0.5736(3) 0.08230(6) 0.0287(5) Uani 1 1 d . . . . .
H15B H -0.201460 0.658649 0.081880 0.034 Uiso 1 1 calc R U . . .
C16A C -0.04136(15) 0.6035(2) 0.08118(6) 0.0220(4) Uani 1 1 d . . . . .
H16B H -0.017115 0.709311 0.079772 0.026 Uiso 1 1 calc R U . . .
C17A C 0.16926(16) 0.3485(2) 0.02044(5) 0.0210(4) Uani 1 1 d . . . . .
H17C H 0.222890 0.384468 0.003811 0.025 Uiso 1 1 calc R U . . .
H17D H 0.098024 0.400204 0.010376 0.025 Uiso 1 1 calc R U . . .
C18A C 0.15525(18) 0.1713(2) 0.01609(6) 0.0279(4) Uani 1 1 d . . . . .
H18D H 0.143883 0.143021 -0.012210 0.042 Uiso 1 1 calc R U . . .
H18E H 0.091410 0.137871 0.027615 0.042 Uiso 1 1 calc R U . . .
H18F H 0.221398 0.118548 0.030050 0.042 Uiso 1 1 calc R U . . .
C19A C 0.15524(16) 0.7389(2) 0.02989(5) 0.0214(4) Uani 1 1 d . . . . .
H19C H 0.118443 0.842739 0.029361 0.026 Uiso 1 1 calc R U . . .
H19D H 0.106125 0.666748 0.012223 0.026 Uiso 1 1 calc R U . . .
C20A C 0.26269(18) 0.7568(3) 0.01432(6) 0.0305(5) Uani 1 1 d . . . . .
H20D H 0.248500 0.805832 -0.012096 0.046 Uiso 1 1 calc R U . . .
H20E H 0.295895 0.652734 0.012420 0.046 Uiso 1 1 calc R U . . .
H20F H 0.313092 0.823228 0.032594 0.046 Uiso 1 1 calc R U . . .

loop_
_atom_site_aniso_label
_atom_site_aniso_U_11
_atom_site_aniso_U_22
_atom_site_aniso_U_33
_atom_site_aniso_U_23
_atom_site_aniso_U_13
_atom_site_aniso_U_12
O1 0.0170(6) 0.0262(7) 0.0170(6) -0.0011(5) 0.0039(5) -0.0037(5)
O2 0.0279(7) 0.0151(7) 0.0267(7) -0.0005(5) 0.0016(6) 0.0028(5)
N1 0.0128(7) 0.0202(8) 0.0163(7) 0.0005(6) 0.0001(6) -0.0007(6)
N2 0.0153(7) 0.0170(8) 0.0146(7) 0.0021(6) 0.0014(6) -0.0009(6)
N3 0.0181(7) 0.0137(7) 0.0157(7) -0.0016(6) 0.0026(6) 0.0008(6)
N4 0.0196(8) 0.0151(8) 0.0184(8) 0.0020(6) -0.0003(6) 0.0013(6)
C1 0.0155(8) 0.0154(9) 0.0149(8) 0.0006(6) 0.0017(6) 0.0000(7)
C2 0.0174(9) 0.0157(9) 0.0161(9) -0.0037(7) 0.0030(7) -0.0006(7)
C3 0.0148(8) 0.0147(9) 0.0153(8) 0.0014(6) 0.0016(6) 0.0001(6)
C4 0.0137(8) 0.0199(9) 0.0195(9) 0.0013(7) 0.0022(7) -0.0001(7)
C5 0.0147(8) 0.0196(9) 0.0149(8) -0.0006(7) 0.0008(6) 0.0002(7)
C6 0.0213(9) 0.0206(10) 0.0184(9) -0.0018(7) 0.0043(7) -0.0019(7)
C7 0.0187(9) 0.0216(10) 0.0281(10) -0.0060(8) 0.0039(8) -0.0013(7)
C8 0.0201(9) 0.0321(12) 0.0225(10) -0.0093(8) 0.0025(8) 0.0037(8)
C9 0.0288(11) 0.0354(12) 0.0168(10) 0.0013(8) 0.0077(8) 0.0041(9)
C10 0.0262(10) 0.0216(10) 0.0213(10) 0.0038(8) 0.0051(8) 0.0004(8)
C11 0.0157(8) 0.0194(9) 0.0141(8) -0.0007(7) 0.0003(6) 0.0003(7)
C12 0.0209(9) 0.0195(10) 0.0227(9) -0.0002(7) 0.0052(7) 0.0014(7)
C13 0.0269(10) 0.0233(10) 0.0268(10) 0.0025(8) 0.0061(8) 0.0075(8)
C14 0.0188(9) 0.0349(12) 0.0266(11) 0.0016(9) 0.0040(8) 0.0077(8)
C15 0.0184(9) 0.0311(11) 0.0263(10) -0.0007(8) 0.0045(8) -0.0029(8)
C16 0.0190(9) 0.0202(9) 0.0217(9) 0.0001(7) 0.0025(7) -0.0003(7)
C17 0.0202(9) 0.0202(9) 0.0146(8) 0.0017(7) 0.0012(7) 0.0002(7)
C18 0.0250(10) 0.0202(10) 0.0262(10) 0.0045(8) 0.0039(8) -0.0017(8)
C19 0.0271(10) 0.0192(9) 0.0170(9) -0.0020(7) 0.0007(7) -0.0021(8)
C20 0.0279(11) 0.0392(13) 0.0335(12) -0.0139(10) 0.0006(9) -0.0070(9)
O1A 0.0198(7) 0.0262(7) 0.0189(7) 0.0003(5) 0.0033(5) 0.0045(5)
O2A 0.0227(7) 0.0171(7) 0.0273(7) 0.0017(5) -0.0042(6) -0.0014(5)
N1A 0.0142(7) 0.0222(8) 0.0173(8) 0.0004(6) -0.0007(6) 0.0013(6)
N2A 0.0168(7) 0.0195(8) 0.0157(7) -0.0003(6) -0.0005(6) 0.0016(6)
N3A 0.0196(8) 0.0166(8) 0.0177(8) 0.0018(6) -0.0011(6) -0.0014(6)
N4A 0.0200(8) 0.0177(8) 0.0181(8) 0.0001(6) -0.0027(6) 0.0000(6)
C1A 0.0165(8) 0.0156(9) 0.0160(8) -0.0008(7) 0.0002(7) 0.0006(7)
C2A 0.0191(9) 0.0176(9) 0.0165(9) 0.0044(7) 0.0015(7) 0.0000(7)
C3A 0.0172(9) 0.0159(9) 0.0155(8) 0.0005(7) -0.0007(7) -0.0004(7)
C4A 0.0148(8) 0.0205(9) 0.0181(9) 0.0011(7) -0.0009(7) 0.0008(7)
C5A 0.0151(8) 0.0200(9) 0.0153(9) -0.0004(7) -0.0025(7) 0.0007(7)
C6A 0.0210(9) 0.0216(10) 0.0204(9) -0.0001(7) 0.0018(7) 0.0003(7)
C7A 0.0249(10) 0.0203(10) 0.0292(11) 0.0047(8) -0.0002(8) -0.0022(8)
C8A 0.0258(10) 0.0327(12) 0.0228(10) 0.0069(8) 0.0008(8) -0.0067(9)
C9A 0.0245(10) 0.0353(12) 0.0218(10) 0.0012(8) 0.0058(8) 0.0010(8)
C10A 0.0212(9) 0.0235(10) 0.0233(10) 0.0009(8) 0.0022(8) 0.0024(8)
C11A 0.0172(9) 0.0231(10) 0.0133(8) 0.0010(7) -0.0002(7) 0.0001(7)
C12A 0.0218(9) 0.0233(10) 0.0194(9) 0.0027(7) 0.0007(7) -0.0026(8)
C13A 0.0253(10) 0.0330(12) 0.0233(10) 0.0040(8) 0.0030(8) -0.0090(9)
C14A 0.0177(10) 0.0479(14) 0.0242(11) 0.0016(9) 0.0017(8) -0.0035(9)
C15A 0.0208(10) 0.0406(13) 0.0240(11) -0.0012(9) 0.0020(8) 0.0081(9)
C16A 0.0197(9) 0.0254(10) 0.0202(10) -0.0011(8) 0.0014(7) 0.0007(8)
C17A 0.0231(10) 0.0222(10) 0.0160(9) 0.0004(7) -0.0013(7) 0.0008(8)
C18A 0.0334(11) 0.0228(11) 0.0261(11) -0.0038(8) 0.0010(9) 0.0007(9)
C19A 0.0242(9) 0.0185(9) 0.0191(9) 0.0037(7) -0.0028(7) -0.0023(7)
C20A 0.0345(12) 0.0307(12) 0.0267(11) 0.0000(9) 0.0062(9) -0.0087(9)

loop_
_atom_type_symbol
_atom_type_description
_atom_type_scat_dispersion_real
_atom_type_scat_dispersion_imag
_atom_type_scat_source
C C 0.0033 0.0016 'International Tables Vol C Tables 4.2.6.8 and 6.1.1.4'
H H 0.0000 0.0000 'International Tables Vol C Tables 4.2.6.8 and 6.1.1.4'
N N 0.0061 0.0033 'International Tables Vol C Tables 4.2.6.8 and 6.1.1.4'
O O 0.0106 0.0060 'International Tables Vol C Tables 4.2.6.8 and 6.1.1.4'

loop_
_geom_angle_atom_site_label_1
_geom_angle_atom_site_label_2
_geom_angle_atom_site_label_3
_geom_angle
_geom_angle_site_symmetry_1
_geom_angle_site_symmetry_3
_geom_angle_publ_flag
C2 N1 C1 112.39(14) . . ?
C2 N1 H1N 117.8(13) . . ?
C1 N1 H1N 123.8(13) . . ?
C2 N2 C3 110.43(14) . . ?
C2 N2 C17 119.95(14) . . ?
C3 N2 C17 126.42(14) . . ?
C4 N3 C19 121.22(15) . . ?
C4 N3 C3 112.28(14) . . ?
C19 N3 C3 126.43(14) . . ?
C4 N4 C1 109.04(15) . . ?
C4 N4 H4N 118.1(18) . . ?
C1 N4 H4N 117.0(18) . . ?
N4 C1 N1 112.03(14) . . ?
N4 C1 C5 112.90(15) . . ?
N1 C1 C5 110.58(14) . . ?
N4 C1 C3 102.37(13) . . ?
N1 C1 C3 99.83(13) . . ?
C5 C1 C3 118.29(14) . . ?
O1 C2 N1 125.62(16) . . ?
O1 C2 N2 125.32(17) . . ?
N1 C2 N2 109.06(15) . . ?
N2 C3 N3 113.05(14) . . ?
N2 C3 C11 113.40(14) . . ?
N3 C3 C11 112.00(14) . . ?
N2 C3 C1 102.07(13) . . ?
N3 C3 C1 99.84(13) . . ?
C11 C3 C1 115.41(14) . . ?
O2 C4 N3 126.13(17) . . ?
O2 C4 N4 125.30(17) . . ?
N3 C4 N4 108.55(16) . . ?
C10 C5 C6 118.88(17) . . ?
C10 C5 C1 121.60(16) . . ?
C6 C5 C1 119.36(16) . . ?
C7 C6 C5 120.50(18) . . ?
C7 C6 H6A 119.8 . . ?
C5 C6 H6A 119.8 . . ?
C8 C7 C6 120.27(19) . . ?
C8 C7 H7A 119.9 . . ?
C6 C7 H7A 119.9 . . ?
C9 C8 C7 119.64(18) . . ?
C9 C8 H8A 120.2 . . ?
C7 C8 H8A 120.2 . . ?
C8 C9 C10 120.24(18) . . ?
C8 C9 H9A 119.9 . . ?
C10 C9 H9A 119.9 . . ?
C5 C10 C9 120.44(18) . . ?
C5 C10 H10A 119.8 . . ?
C9 C10 H10A 119.8 . . ?
C16 C11 C12 118.52(17) . . ?
C16 C11 C3 119.11(16) . . ?
C12 C11 C3 122.32(16) . . ?
C13 C12 C11 120.42(18) . . ?
C13 C12 H12A 119.8 . . ?
C11 C12 H12A 119.8 . . ?
C14 C13 C12 120.35(19) . . ?
C14 C13 H13A 119.8 . . ?
C12 C13 H13A 119.8 . . ?
C15 C14 C13 119.57(18) . . ?
C15 C14 H14A 120.2 . . ?
C13 C14 H14A 120.2 . . ?
C14 C15 C16 120.24(19) . . ?
C14 C15 H15A 119.9 . . ?
C16 C15 H15A 119.9 . . ?
C11 C16 C15 120.80(18) . . ?
C11 C16 H16A 119.6 . . ?
C15 C16 H16A 119.6 . . ?
N2 C17 C18 112.54(15) . . ?
N2 C17 H17A 109.1 . . ?
C18 C17 H17A 109.1 . . ?
N2 C17 H17B 109.1 . . ?
C18 C17 H17B 109.1 . . ?
H17A C17 H17B 107.8 . . ?
C17 C18 H18A 109.5 . . ?
C17 C18 H18B 109.5 . . ?
H18A C18 H18B 109.5 . . ?
C17 C18 H18C 109.5 . . ?
H18A C18 H18C 109.5 . . ?
H18B C18 H18C 109.5 . . ?
N3 C19 C20 114.84(16) . . ?
N3 C19 H19A 108.6 . . ?
C20 C19 H19A 108.6 . . ?
N3 C19 H19B 108.6 . . ?
C20 C19 H19B 108.6 . . ?
H19A C19 H19B 107.5 . . ?
C19 C20 H20A 109.5 . . ?
C19 C20 H20B 109.5 . . ?
H20A C20 H20B 109.5 . . ?
C19 C20 H20C 109.5 . . ?
H20A C20 H20C 109.5 . . ?
H20B C20 H20C 109.5 . . ?
C2A N1A C1A 112.50(15) . . ?
C2A N1A H1NA 119.2(15) . . ?
C1A N1A H1NA 125.3(15) . . ?
C2A N2A C3A 110.28(14) . . ?
C2A N2A C17A 120.62(15) . . ?
C3A N2A C17A 124.96(14) . . ?
C4A N3A C19A 120.81(15) . . ?
C4A N3A C3A 112.17(14) . . ?
C19A N3A C3A 126.97(15) . . ?
C4A N4A C1A 109.97(15) . . ?
C4A N4A H4NA 117.1(15) . . ?
C1A N4A H4NA 122.1(15) . . ?
N4A C1A N1A 113.59(15) . . ?
N4A C1A C5A 112.69(15) . . ?
N1A C1A C5A 112.11(14) . . ?
N4A C1A C3A 101.76(13) . . ?
N1A C1A C3A 99.11(14) . . ?
C5A C1A C3A 116.58(14) . . ?
O1A C2A N1A 126.96(17) . . ?
O1A C2A N2A 124.16(17) . . ?
N1A C2A N2A 108.88(16) . . ?
N2A C3A N3A 113.59(15) . . ?
N2A C3A C11A 113.13(15) . . ?
N3A C3A C11A 111.78(14) . . ?
N2A C3A C1A 101.95(13) . . ?
N3A C3A C1A 99.44(13) . . ?
C11A C3A C1A 115.94(14) . . ?
O2A C4A N3A 124.92(17) . . ?
O2A C4A N4A 125.90(17) . . ?
N3A C4A N4A 109.16(16) . . ?
C6A C5A C10A 118.86(17) . . ?
C6A C5A C1A 120.01(16) . . ?
C10A C5A C1A 121.12(17) . . ?
C7A C6A C5A 120.76(18) . . ?
C7A C6A H6AA 119.6 . . ?
C5A C6A H6AA 119.6 . . ?
C8A C7A C6A 119.93(19) . . ?
C8A C7A H7AA 120.0 . . ?
C6A C7A H7AA 120.0 . . ?
C7A C8A C9A 120.03(19) . . ?
C7A C8A H8AA 120.0 . . ?
C9A C8A H8AA 120.0 . . ?
C8A C9A C10A 120.17(19) . . ?
C8A C9A H9AA 119.9 . . ?
C10A C9A H9AA 119.9 . . ?
C9A C10A C5A 120.24(19) . . ?
C9A C10A H10B 119.9 . . ?
C5A C10A H10B 119.9 . . ?
C16A C11A C12A 118.67(17) . . ?
C16A C11A C3A 120.93(17) . . ?
C12A C11A C3A 120.33(16) . . ?
C13A C12A C11A 120.09(19) . . ?
C13A C12A H12B 120.0 . . ?
C11A C12A H12B 120.0 . . ?
C14A C13A C12A 120.6(2) . . ?
C14A C13A H13B 119.7 . . ?
C12A C13A H13B 119.7 . . ?
C15A C14A C13A 119.64(19) . . ?
C15A C14A H14B 120.2 . . ?
C13A C14A H14B 120.2 . . ?
C14A C15A C16A 120.01(19) . . ?
C14A C15A H15B 120.0 . . ?
C16A C15A H15B 120.0 . . ?
C11A C16A C15A 121.02(19) . . ?
C11A C16A H16B 119.5 . . ?
C15A C16A H16B 119.5 . . ?
N2A C17A C18A 112.88(15) . . ?
N2A C17A H17C 109.0 . . ?
C18A C17A H17C 109.0 . . ?
N2A C17A H17D 109.0 . . ?
C18A C17A H17D 109.0 . . ?
H17C C17A H17D 107.8 . . ?
C17A C18A H18D 109.5 . . ?
C17A C18A H18E 109.5 . . ?
H18D C18A H18E 109.5 . . ?
C17A C18A H18F 109.5 . . ?
H18D C18A H18F 109.5 . . ?
H18E C18A H18F 109.5 . . ?
N3A C19A C20A 111.65(16) . . ?
N3A C19A H19C 109.3 . . ?
C20A C19A H19C 109.3 . . ?
N3A C19A H19D 109.3 . . ?
C20A C19A H19D 109.3 . . ?
H19C C19A H19D 108.0 . . ?
C19A C20A H20D 109.5 . . ?
C19A C20A H20E 109.5 . . ?
H20D C20A H20E 109.5 . . ?
C19A C20A H20F 109.5 . . ?
H20D C20A H20F 109.5 . . ?
H20E C20A H20F 109.5 . . ?

loop_
_geom_bond_atom_site_label_1
_geom_bond_atom_site_label_2
_geom_bond_distance
_geom_bond_site_symmetry_2
_geom_bond_publ_flag
O1 C2 1.231(2) . ?
O2 C4 1.228(2) . ?
N1 C2 1.354(2) . ?
N1 C1 1.459(2) . ?
N1 H1N 0.90(2) . ?
N2 C2 1.370(2) . ?
N2 C3 1.454(2) . ?
N2 C17 1.471(2) . ?
N3 C4 1.359(2) . ?
N3 C19 1.461(2) . ?
N3 C3 1.473(2) . ?
N4 C4 1.376(2) . ?
N4 C1 1.441(2) . ?
N4 H4N 0.87(3) . ?
C1 C5 1.520(2) . ?
C1 C3 1.587(2) . ?
C3 C11 1.513(2) . ?
C5 C10 1.389(3) . ?
C5 C6 1.390(3) . ?
C6 C7 1.386(3) . ?
C6 H6A 0.9500 . ?
C7 C8 1.384(3) . ?
C7 H7A 0.9500 . ?
C8 C9 1.381(3) . ?
C8 H8A 0.9500 . ?
C9 C10 1.390(3) . ?
C9 H9A 0.9500 . ?
C10 H10A 0.9500 . ?
C11 C16 1.387(3) . ?
C11 C12 1.392(3) . ?
C12 C13 1.386(3) . ?
C12 H12A 0.9500 . ?
C13 C14 1.385(3) . ?
C13 H13A 0.9500 . ?
C14 C15 1.374(3) . ?
C14 H14A 0.9500 . ?
C15 C16 1.388(3) . ?
C15 H15A 0.9500 . ?
C16 H16A 0.9500 . ?
C17 C18 1.520(3) . ?
C17 H17A 0.9900 . ?
C17 H17B 0.9900 . ?
C18 H18A 0.9800 . ?
C18 H18B 0.9800 . ?
C18 H18C 0.9800 . ?
C19 C20 1.511(3) . ?
C19 H19A 0.9900 . ?
C19 H19B 0.9900 . ?
C20 H20A 0.9800 . ?
C20 H20B 0.9800 . ?
C20 H20C 0.9800 . ?
O1A C2A 1.232(2) . ?
O2A C4A 1.228(2) . ?
N1A C2A 1.355(2) . ?
N1A C1A 1.460(2) . ?
N1A H1NA 0.87(2) . ?
N2A C2A 1.372(2) . ?
N2A C3A 1.443(2) . ?
N2A C17A 1.465(2) . ?
N3A C4A 1.356(2) . ?
N3A C19A 1.456(2) . ?
N3A C3A 1.470(2) . ?
N4A C4A 1.373(2) . ?
N4A C1A 1.446(2) . ?
N4A H4NA 0.97(3) . ?
C1A C5A 1.517(3) . ?
C1A C3A 1.597(2) . ?
C3A C11A 1.514(2) . ?
C5A C6A 1.388(3) . ?
C5A C10A 1.390(3) . ?
C6A C7A 1.384(3) . ?
C6A H6AA 0.9500 . ?
C7A C8A 1.379(3) . ?
C7A H7AA 0.9500 . ?
C8A C9A 1.379(3) . ?
C8A H8AA 0.9500 . ?
C9A C10A 1.389(3) . ?
C9A H9AA 0.9500 . ?
C10A H10B 0.9500 . ?
C11A C16A 1.383(3) . ?
C11A C12A 1.393(3) . ?
C12A C13A 1.385(3) . ?
C12A H12B 0.9500 . ?
C13A C14A 1.382(3) . ?
C13A H13B 0.9500 . ?
C14A C15A 1.374(3) . ?
C14A H14B 0.9500 . ?
C15A C16A 1.385(3) . ?
C15A H15B 0.9500 . ?
C16A H16B 0.9500 . ?
C17A C18A 1.518(3) . ?
C17A H17C 0.9900 . ?
C17A H17D 0.9900 . ?
C18A H18D 0.9800 . ?
C18A H18E 0.9800 . ?
C18A H18F 0.9800 . ?
C19A C20A 1.517(3) . ?
C19A H19C 0.9900 . ?
C19A H19D 0.9900 . ?
C20A H20D 0.9800 . ?
C20A H20E 0.9800 . ?
C20A H20F 0.9800 . ?

loop_
_geom_hbond_atom_site_label_D
_geom_hbond_atom_site_label_H
_geom_hbond_atom_site_label_A
_geom_hbond_distance_DH
_geom_hbond_distance_HA
_geom_hbond_distance_DA
_geom_hbond_angle_DHA
_geom_hbond_site_symmetry_A
N1A H1NA O2 0.87(2) 2.15(2) 3.000(2) 167(2) .
N4 H4N O1A 0.87(3) 1.97(3) 2.834(2) 174(3) .
N1 H1N O2A 0.90(2) 1.93(2) 2.822(2) 169.8(19) 1_545
N4A H4NA O1 0.97(3) 1.87(3) 2.826(2) 169(2) 1_565

loop_
_geom_torsion_atom_site_label_1
_geom_torsion_atom_site_label_2
_geom_torsion_atom_site_label_3
_geom_torsion_atom_site_label_4
_geom_torsion
_geom_torsion_site_symmetry_1
_geom_torsion_site_symmetry_2
_geom_torsion_site_symmetry_3
_geom_torsion_site_symmetry_4
_geom_torsion_publ_flag
C4 N4 C1 N1 77.28(18) . . . . ?
C4 N4 C1 C5 -157.09(14) . . . . ?
C4 N4 C1 C3 -28.82(18) . . . . ?
C2 N1 C1 N4 -128.07(16) . . . . ?
C2 N1 C1 C5 105.03(17) . . . . ?
C2 N1 C1 C3 -20.34(18) . . . . ?
C1 N1 C2 O1 -171.55(17) . . . . ?
C1 N1 C2 N2 8.4(2) . . . . ?
C3 N2 C2 O1 -170.66(17) . . . . ?
C17 N2 C2 O1 -9.6(3) . . . . ?
C3 N2 C2 N1 9.4(2) . . . . ?
C17 N2 C2 N1 170.45(15) . . . . ?
C2 N2 C3 N3 85.17(17) . . . . ?
C17 N2 C3 N3 -74.4(2) . . . . ?
C2 N2 C3 C11 -145.95(15) . . . . ?
C17 N2 C3 C11 54.5(2) . . . . ?
C2 N2 C3 C1 -21.15(18) . . . . ?
C17 N2 C3 C1 179.30(15) . . . . ?
C4 N3 C3 N2 -118.14(16) . . . . ?
C19 N3 C3 N2 58.9(2) . . . . ?
C4 N3 C3 C11 112.26(16) . . . . ?
C19 N3 C3 C11 -70.7(2) . . . . ?
C4 N3 C3 C1 -10.41(17) . . . . ?
C19 N3 C3 C1 166.61(15) . . . . ?
N4 C1 C3 N2 139.00(14) . . . . ?
N1 C1 C3 N2 23.68(16) . . . . ?
C5 C1 C3 N2 -96.21(17) . . . . ?
N4 C1 C3 N3 22.68(16) . . . . ?
N1 C1 C3 N3 -92.64(14) . . . . ?
C5 C1 C3 N3 147.46(15) . . . . ?
N4 C1 C3 C11 -97.55(17) . . . . ?
N1 C1 C3 C11 147.13(15) . . . . ?
C5 C1 C3 C11 27.2(2) . . . . ?
C19 N3 C4 O2 -2.5(3) . . . . ?
C3 N3 C4 O2 174.67(17) . . . . ?
C19 N3 C4 N4 175.93(15) . . . . ?
C3 N3 C4 N4 -6.9(2) . . . . ?
C1 N4 C4 O2 -158.01(17) . . . . ?
C1 N4 C4 N3 23.51(19) . . . . ?
N4 C1 C5 C10 3.5(2) . . . . ?
N1 C1 C5 C10 129.86(17) . . . . ?
C3 C1 C5 C10 -115.98(19) . . . . ?
N4 C1 C5 C6 -171.89(16) . . . . ?
N1 C1 C5 C6 -45.5(2) . . . . ?
C3 C1 C5 C6 68.7(2) . . . . ?
C10 C5 C6 C7 -0.7(3) . . . . ?
C1 C5 C6 C7 174.75(16) . . . . ?
C5 C6 C7 C8 -0.9(3) . . . . ?
C6 C7 C8 C9 1.7(3) . . . . ?
C7 C8 C9 C10 -0.8(3) . . . . ?
C6 C5 C10 C9 1.6(3) . . . . ?
C1 C5 C10 C9 -173.79(17) . . . . ?
C8 C9 C10 C5 -0.8(3) . . . . ?
N2 C3 C11 C16 -162.00(16) . . . . ?
N3 C3 C11 C16 -32.6(2) . . . . ?
C1 C3 C11 C16 80.8(2) . . . . ?
N2 C3 C11 C12 20.7(2) . . . . ?
N3 C3 C11 C12 150.15(16) . . . . ?
C1 C3 C11 C12 -96.5(2) . . . . ?
C16 C11 C12 C13 3.1(3) . . . . ?
C3 C11 C12 C13 -179.59(17) . . . . ?
C11 C12 C13 C14 -1.3(3) . . . . ?
C12 C13 C14 C15 -1.4(3) . . . . ?
C13 C14 C15 C16 2.3(3) . . . . ?
C12 C11 C16 C15 -2.2(3) . . . . ?
C3 C11 C16 C15 -179.58(16) . . . . ?
C14 C15 C16 C11 -0.5(3) . . . . ?
C2 N2 C17 C18 68.0(2) . . . . ?
C3 N2 C17 C18 -134.16(17) . . . . ?
C4 N3 C19 C20 -80.7(2) . . . . ?
C3 N3 C19 C20 102.5(2) . . . . ?
C4A N4A C1A N1A 79.58(18) . . . . ?
C4A N4A C1A C5A -151.54(15) . . . . ?
C4A N4A C1A C3A -25.93(18) . . . . ?
C2A N1A C1A N4A -127.94(16) . . . . ?
C2A N1A C1A C5A 102.89(17) . . . . ?
C2A N1A C1A C3A -20.77(18) . . . . ?
C1A N1A C2A O1A -172.73(17) . . . . ?
C1A N1A C2A N2A 7.4(2) . . . . ?
C3A N2A C2A O1A -168.01(17) . . . . ?
C17A N2A C2A O1A -9.8(3) . . . . ?
C3A N2A C2A N1A 11.9(2) . . . . ?
C17A N2A C2A N1A 170.08(15) . . . . ?
C2A N2A C3A N3A 82.17(18) . . . . ?
C17A N2A C3A N3A -74.9(2) . . . . ?
C2A N2A C3A C11A -149.02(15) . . . . ?
C17A N2A C3A C11A 53.9(2) . . . . ?
C2A N2A C3A C1A -23.81(18) . . . . ?
C17A N2A C3A C1A 179.12(15) . . . . ?
C4A N3A C3A N2A -125.82(16) . . . . ?
C19A N3A C3A N2A 51.7(2) . . . . ?
C4A N3A C3A C11A 104.69(17) . . . . ?
C19A N3A C3A C11A -77.8(2) . . . . ?
C4A N3A C3A C1A -18.26(18) . . . . ?
C19A N3A C3A C1A 159.21(16) . . . . ?
N4A C1A C3A N2A 142.07(14) . . . . ?
N1A C1A C3A N2A 25.49(16) . . . . ?
C5A C1A C3A N2A -94.93(17) . . . . ?
N4A C1A C3A N3A 25.34(16) . . . . ?
N1A C1A C3A N3A -91.24(14) . . . . ?
C5A C1A C3A N3A 148.34(15) . . . . ?
N4A C1A C3A C11A -94.60(17) . . . . ?
N1A C1A C3A C11A 148.82(15) . . . . ?
C5A C1A C3A C11A 28.4(2) . . . . ?
C19A N3A C4A O2A 7.3(3) . . . . ?
C3A N3A C4A O2A -175.05(17) . . . . ?
C19A N3A C4A N4A -174.32(15) . . . . ?
C3A N3A C4A N4A 3.3(2) . . . . ?
C1A N4A C4A O2A -165.97(17) . . . . ?
C1A N4A C4A N3A 15.7(2) . . . . ?
N4A C1A C5A C6A -161.49(16) . . . . ?
N1A C1A C5A C6A -31.8(2) . . . . ?
C3A C1A C5A C6A 81.4(2) . . . . ?
N4A C1A C5A C10A 19.2(2) . . . . ?
N1A C1A C5A C10A 148.85(17) . . . . ?
C3A C1A C5A C10A -97.9(2) . . . . ?
C10A C5A C6A C7A 0.6(3) . . . . ?
C1A C5A C6A C7A -178.73(17) . . . . ?
C5A C6A C7A C8A -0.4(3) . . . . ?
C6A C7A C8A C9A 0.1(3) . . . . ?
C7A C8A C9A C10A 0.0(3) . . . . ?
C8A C9A C10A C5A 0.2(3) . . . . ?
C6A C5A C10A C9A -0.5(3) . . . . ?
C1A C5A C10A C9A 178.83(17) . . . . ?
N2A C3A C11A C16A -146.68(17) . . . . ?
N3A C3A C11A C16A -16.9(2) . . . . ?
C1A C3A C11A C16A 96.1(2) . . . . ?
N2A C3A C11A C12A 36.2(2) . . . . ?
N3A C3A C11A C12A 165.97(16) . . . . ?
C1A C3A C11A C12A -81.0(2) . . . . ?
C16A C11A C12A C13A 0.9(3) . . . . ?
C3A C11A C12A C13A 178.08(17) . . . . ?
C11A C12A C13A C14A -1.1(3) . . . . ?
C12A C13A C14A C15A 0.4(3) . . . . ?
C13A C14A C15A C16A 0.4(3) . . . . ?
C12A C11A C16A C15A -0.2(3) . . . . ?
C3A C11A C16A C15A -177.29(17) . . . . ?
C14A C15A C16A C11A -0.5(3) . . . . ?
C2A N2A C17A C18A 78.1(2) . . . . ?
C3A N2A C17A C18A -127.03(18) . . . . ?
C4A N3A C19A C20A 74.9(2) . . . . ?
C3A N3A C19A C20A -102.4(2) . . . . ?
